data_7708460
loop_
_publ_author_name
'Hou, Xiao-Xiao'
'Ren, Ya-Ping'
'Luo, Zhao-Hui'
'Jiang, Bing-Li'
'Lu, Tian-Tian'
'Huang, Fu-Ping'
'Qin, Xiu-Ying'

_publ_section_title
;
 Two novel chiral tetranucleate copper-based complexes: syntheses, crystal
 structures, inhibition of angiogenesis and the growth of human breast
 cancer in vitro and in vivo
;
_journal_name_full 'Dalton Transactions'
_journal_paper_doi 10.1039/D1DT02033A
_journal_year 2021
_chemical_formula_moiety '2(C26 H34 Cu2 N2 O6 S2)'
_chemical_formula_sum 'C52 H68 Cu4 N4 O12 S4'
_chemical_formula_weight 1323.50
_space_group_crystal_system monoclinic
_space_group_IT_number 5
_space_group_name_Hall 'I 2y'
_space_group_name_H-M_alt 'I 1 2 1'
_atom_sites_solution_hydrogens geom
_audit_creation_date 2021-08-28
_audit_creation_method
;
Olex2 1.2
(compiled 2018.05.29 svn.r3508 for OlexSys, GUI svn.r5506)
;
_audit_update_record
;
2021-08-28 deposited with the CCDC.	2021-09-02 downloaded from the CCDC.
;
_cell_angle_alpha 90
_cell_angle_beta 105.730(4)
_cell_angle_gamma 90
_cell_formula_units_Z 4
_cell_length_a 23.0626(7)
_cell_length_b 13.2138(3)
_cell_length_c 19.8116(8)
_cell_measurement_reflns_used 5808
_cell_measurement_temperature 293(2)
_cell_measurement_theta_max 26.0870
_cell_measurement_theta_min 3.8550
_cell_volume 5811.4(3)
_computing_cell_refinement 'CrysAlisPro 1.171.39.46 (Rigaku OD, 2018)'
_computing_data_collection 'CrysAlisPro 1.171.39.46 (Rigaku OD, 2018)'
_computing_data_reduction 'CrysAlisPro 1.171.39.46 (Rigaku OD, 2018)'
_computing_molecular_graphics 'Olex2 (Dolomanov et al., 2009)'
_computing_publication_material 'Olex2 (Dolomanov et al., 2009)'
_computing_structure_refinement 'ShelXL (Sheldrick, 2015)'
_computing_structure_solution 'SHELXT 2018/2 (Sheldrick, 2018)'
_diffrn_ambient_temperature 293(2)
_diffrn_detector 'CCD plate'
_diffrn_detector_area_resol_mean 16.0233
_diffrn_detector_type Eos
_diffrn_measured_fraction_theta_full 0.997
_diffrn_measured_fraction_theta_max 0.889
_diffrn_measurement_details
;
List of Runs (angles in degrees, time in seconds):

  # Type    Start    End  Width  t~exp~   \w     \q     \k     \f   Frames
#--------------------------------------------------------------------------
  1  \w     22.00  61.00   1.00   15.00    --   18.63 -99.00 -30.00   39
  2  \w    -86.00  11.00   1.00   15.00    --  -18.94 -77.00  60.00   97
  3  \w    -30.00  -2.00   1.00   15.00    --  -18.94 -57.00-180.00   28
  4  \w    -46.00  18.00   1.00   15.00    --  -18.94  77.00-180.00   64
  5  \w     19.00  48.00   1.00   15.00    --  -18.94  77.00-180.00   29
  6  \w     14.00  43.00   1.00   15.00    --  -18.94  57.00-180.00   29
  7  \w    -88.00   8.00   1.00   15.00    --  -18.94 -19.00-120.00   96
;
_diffrn_measurement_device 'four-circle diffractometer'
_diffrn_measurement_device_type 'SuperNova, Single source at offset/far, Eos'
_diffrn_measurement_method '\w scans'
_diffrn_orient_matrix_type 'CrysAlisPro convention (1999,Acta A55,543-557)'
_diffrn_orient_matrix_UB_11 0.0183074000
_diffrn_orient_matrix_UB_12 0.0372282000
_diffrn_orient_matrix_UB_13 0.0214407000
_diffrn_orient_matrix_UB_21 -0.0258619000
_diffrn_orient_matrix_UB_22 0.0302352000
_diffrn_orient_matrix_UB_23 -0.0022144000
_diffrn_orient_matrix_UB_31 -0.0041803000
_diffrn_orient_matrix_UB_32 -0.0240860000
_diffrn_orient_matrix_UB_33 0.0303188000
_diffrn_radiation_monochromator mirror
_diffrn_radiation_probe x-ray
_diffrn_radiation_type MoK\a
_diffrn_radiation_wavelength 0.71073
_diffrn_reflns_av_R_equivalents 0.0263
_diffrn_reflns_av_unetI/netI 0.0565
_diffrn_reflns_Laue_measured_fraction_full 0.997
_diffrn_reflns_Laue_measured_fraction_max 0.889
_diffrn_reflns_limit_h_max 31
_diffrn_reflns_limit_h_min -31
_diffrn_reflns_limit_k_max 16
_diffrn_reflns_limit_k_min -18
_diffrn_reflns_limit_l_max 25
_diffrn_reflns_limit_l_min -27
_diffrn_reflns_number 21873
_diffrn_reflns_point_group_measured_fraction_full 0.948
_diffrn_reflns_point_group_measured_fraction_max 0.800
_diffrn_reflns_theta_full 25.242
_diffrn_reflns_theta_max 29.166
_diffrn_reflns_theta_min 3.366
_diffrn_source 'micro-focus sealed X-ray tube'
_diffrn_source_type 'SuperNova (Mo) X-ray Source'
_exptl_absorpt_coefficient_mu 1.649
_exptl_absorpt_correction_T_max 0.662
_exptl_absorpt_correction_T_min 0.505
_exptl_absorpt_correction_type multi-scan
_exptl_absorpt_process_details
;
CrysAlisPro 1.171.39.46 (Rigaku Oxford Diffraction, 2018)
Empirical absorption correction using spherical harmonics,
 implemented in SCALE3 ABSPACK scaling algorithm.
;
_exptl_crystal_colour 'metallic dark green'
_exptl_crystal_colour_lustre metallic
_exptl_crystal_colour_modifier dark
_exptl_crystal_colour_primary green
_exptl_crystal_density_diffrn 1.513
_exptl_crystal_description rhombohedral
_exptl_crystal_F_000 2736
_exptl_crystal_size_max 0.43
_exptl_crystal_size_mid 0.35
_exptl_crystal_size_min 0.25
_refine_diff_density_max 0.747
_refine_diff_density_min -0.497
_refine_diff_density_rms 0.071
_refine_ls_abs_structure_details
;
 Flack x determined using 2785 quotients [(I+)-(I-)]/[(I+)+(I-)]
 (Parsons, Flack and Wagner, Acta Cryst. B69 (2013) 249-259).
;
_refine_ls_abs_structure_Flack 0.010(10)
_refine_ls_extinction_method none
_refine_ls_goodness_of_fit_ref 1.027
_refine_ls_hydrogen_treatment constr
_refine_ls_matrix_type full
_refine_ls_number_parameters 726
_refine_ls_number_reflns 12555
_refine_ls_number_restraints 92
_refine_ls_restrained_S_all 1.030
_refine_ls_R_factor_all 0.0974
_refine_ls_R_factor_gt 0.0522
_refine_ls_shift/su_max 0.001
_refine_ls_shift/su_mean 0.000
_refine_ls_structure_factor_coef Fsqd
_refine_ls_weighting_details 'w=1/[\s^2^(Fo^2^)+(0.0410P)^2^+12.9435P] where P=(Fo^2^+2Fc^2^)/3'
_refine_ls_weighting_scheme calc
_refine_ls_wR_factor_gt 0.1064
_refine_ls_wR_factor_ref 0.1323
_reflns_Friedel_coverage 0.728
_reflns_Friedel_fraction_full 0.894
_reflns_Friedel_fraction_max 0.703
_reflns_number_gt 8062
_reflns_number_total 12555
_reflns_threshold_expression 'I > 2\s(I)'
_cod_data_source_file d1dt02033a2.cif
_cod_data_source_block yy20188113
_cod_database_code 7708460
_shelx_shelxl_version_number 2018/3
_chemical_oxdiff_formula 'C1 H1 O1 N1 S1 Cu1'
_shelx_space_group_comment
;
The symmetry employed for this shelxl refinement is uniquely defined
by the following loop, which should always be used as a source of
symmetry information in preference to the above space-group names.
They are only intended as comments.
;
_shelx_estimated_absorpt_t_max 0.683
_shelx_estimated_absorpt_t_min 0.537
_reflns_odcompleteness_completeness 99.71
_reflns_odcompleteness_iscentric 1
_reflns_odcompleteness_theta 26.32
_olex2_refinement_description
;
1. Fixed Uiso
 At 1.2 times of:
  All C(H) groups, All C(H,H) groups, All C(H,H,H,H) groups
 At 1.5 times of:
  All C(H,H,H) groups
2. Restrained distances
 C50-C51A
 1.43 with sigma of 0.02
 C51A-S4A
 1.8 with sigma of 0.02
3. Uiso/Uaniso restraints and constraints
Uanis(S3) \\sim Ueq, Uanis(S3A) \\sim Ueq, Uanis(C39) \\sim Ueq, Uanis(C39A)
\\sim Ueq: with sigma of 0.01 and sigma for terminal atoms of 0.02
Uanis(C13) \\sim Ueq: with sigma of 0.02 and sigma for terminal atoms of 0.04
Uanis(C22) \\sim Ueq, Uanis(C22A) \\sim Ueq, Uanis(C23) \\sim Ueq, Uanis(C23A)
\\sim Ueq, Uanis(C24) \\sim Ueq, Uanis(C24A) \\sim Ueq, Uanis(C25A) \\sim Ueq,
Uanis(C25) \\sim Ueq, Uanis(S2A) \\sim Ueq, Uanis(S2) \\sim Ueq: with sigma of
0.01 and sigma for terminal atoms of 0.02
Uanis(S3) = Uanis(S3A)
Uanis(C39A) = Uanis(C39)
Uanis(C38) = Uanis(C38A)
Uanis(C26) = Uanis(C26A)
Uanis(C24) = Uanis(C24A)
Uanis(C25) = Uanis(C25A)
Uanis(S2) = Uanis(S2A)
Uanis(C23) = Uanis(C23A)
Uanis(C22) = Uanis(C22A)
Uanis(S4) = Uanis(S4A)
Uanis(C52) = Uanis(C52A)
Uanis(C51) = Uanis(C51A)
4. Others
 Sof(S2A)=Sof(C24A)=Sof(H24C)=Sof(H24D)=Sof(C25A)=Sof(H25C)=Sof(H25D)=1-FVAR(1)
 Sof(S2)=Sof(C24)=Sof(H24A)=Sof(H24B)=Sof(C25)=Sof(H25A)=Sof(H25B)=FVAR(1)
 Sof(C23A)=Sof(H23A)=1-FVAR(2)
 Sof(C23)=Sof(H23)=FVAR(2)
 Sof(C22A)=Sof(H22A)=Sof(H22B)=1-FVAR(3)
 Sof(C22)=Sof(H22C)=Sof(H22D)=FVAR(3)
 Sof(S4A)=1-FVAR(4)
 Sof(S4)=FVAR(4)
 Sof(C52A)=Sof(H52D)=Sof(H52E)=Sof(H52F)=1-FVAR(5)
 Sof(C52)=Sof(H52A)=Sof(H52B)=Sof(H52C)=FVAR(5)
 Sof(H37C)=Sof(H37D)=Sof(S3A)=Sof(C38A)=Sof(H38C)=Sof(H38D)=1-FVAR(6)
 Sof(H37A)=Sof(H37B)=Sof(S3)=Sof(C38)=Sof(H38A)=Sof(H38B)=FVAR(6)
 Sof(C39)=Sof(H39A)=Sof(H39B)=Sof(H39C)=1-FVAR(7)
 Sof(C39A)=Sof(H39D)=Sof(H39E)=Sof(H39F)=FVAR(7)
 Sof(H50C)=Sof(H50D)=Sof(C51A)=Sof(H51C)=Sof(H51D)=1-FVAR(8)
 Sof(H50B)=Sof(H50A)=Sof(C51)=Sof(H51B)=Sof(H51A)=FVAR(8)
 Sof(C26A)=Sof(H26D)=Sof(H26E)=Sof(H26F)=1-FVAR(9)
 Sof(C26)=Sof(H26A)=Sof(H26B)=Sof(H26C)=FVAR(9)
 Fixed X: C26(0.270269) C26A(0.285509) C38(0.64935) C39(0.66843) C38A(0.65675)
 Fixed Y: C26(-0.09136) C26A(-0.02904) C38(1.076488) C39(1.15579) C38A(1.055901)
 Fixed Z: C26(0.477789) C26A(0.478069) C38(0.112341) C39(-0.025011)
 C38A(0.127851)
5.a Ternary CH refined with riding coordinates:
 C10(H10), C23(H23), C23A(H23A), C36(H36), C49(H49)
5.b Secondary CH2 refined with riding coordinates:
 C9(H9A,H9B), C11(H11A,H11B), C12(H12A,H12B), C22A(H22A,H22B), C24(H24A,H24B),
 C25(H25A,H25B), C22(H22C,H22D), C24A(H24C,H24D), C25A(H25C,H25D), C35(H35A,
 H35B), C37(H37A,H37B), C37(H37C,H37D), C48(H48A,H48B), C50(H50B,H50A),
 C50(H50C,H50D), C38(H38A,H38B), C51(H51B,H51A), C38A(H38C,H38D), C51A(H51C,
 H51D)
5.c Aromatic/amide H refined with riding coordinates:
 C4(H4), C5(H5), C6(H6), C7(H7), C17(H17), C18(H18), C19(H19), C20(H20),
 C30(H30), C31(H31), C32(H32), C33(H33), C43(H43), C44(H44), C45(H45), C46(H46)
5.d Idealised Me refined as rotating group:
 C8(H8A,H8B,H8C), C13(H13A,H13B,H13C), C21(H21A,H21B,H21C), C26(H26A,H26B,
 H26C), C26A(H26D,H26E,H26F), C34(H34A,H34B,H34C), C47(H47A,H47B,H47C),
 C39(H39A,H39B,H39C), C52(H52A,H52B,H52C), C39A(H39D,H39E,H39F), C52A(H52D,H52E,
 H52F)
;
_olex2_submission_special_instructions 'No special instructions were received'
_oxdiff_exptl_absorpt_empirical_details
;
Empirical correction (ABSPACK) includes:
- Absorption correction using spherical harmonics
- Frame scaling
;
_oxdiff_exptl_absorpt_empirical_full_max 1.460
_oxdiff_exptl_absorpt_empirical_full_min 0.836

loop_
_space_group_symop_operation_xyz
'x, y, z'
'-x, y, -z'
'x+1/2, y+1/2, z+1/2'
'-x+1/2, y+1/2, -z+1/2'

loop_
_atom_site_label
_atom_site_type_symbol
_atom_site_fract_x
_atom_site_fract_y
_atom_site_fract_z
_atom_site_U_iso_or_equiv
_atom_site_adp_type
_atom_site_occupancy
_atom_site_site_symmetry_order
_atom_site_calc_flag
_atom_site_refinement_flags_posn
_atom_site_refinement_flags_adp
_atom_site_refinement_flags_occupancy
_atom_site_disorder_assembly
_atom_site_disorder_group
Cu1 Cu 0.56982(6) 0.3829(7) 0.55505(8) 0.0568(4) Uani 1 1 d . . . . .
Cu2 Cu 0.52593(5) 0.2222(8) 0.42835(8) 0.0586(4) Uani 1 1 d . . . . .
S1 S 0.4910(2) 0.7394(8) 0.3705(3) 0.1272(16) Uani 1 1 d . . . . .
O1 O 0.6489(5) 0.4067(14) 0.7973(6) 0.117(4) Uani 1 1 d . . . . .
O2 O 0.6042(4) 0.4054(10) 0.6529(4) 0.069(2) Uani 1 1 d . . . . .
O3 O 0.5376(3) 0.3653(10) 0.4541(4) 0.059(2) Uani 1 1 d . . . . .
O4 O 0.7145(3) 0.2148(11) 0.4166(5) 0.086(3) Uani 1 1 d . . . . .
O5 O 0.6052(3) 0.2020(10) 0.4204(5) 0.073(2) Uani 1 1 d . . . . .
O6 O 0.4436(3) 0.2375(10) 0.4367(4) 0.064(2) Uani 1 1 d . . . . .
N1 N 0.5892(4) 0.5167(10) 0.5293(5) 0.056(2) Uani 1 1 d . . . . .
N2 N 0.4972(4) 0.0951(11) 0.3838(6) 0.069(3) Uani 1 1 d . . . . .
C1 C 0.6418(5) 0.5752(12) 0.6474(6) 0.065(3) Uani 1 1 d . . . . .
C2 C 0.6316(5) 0.4868(14) 0.6823(7) 0.066(3) Uani 1 1 d . . . . .
C3 C 0.6558(6) 0.4905(15) 0.7563(8) 0.077(4) Uani 1 1 d . . . . .
C4 C 0.6838(7) 0.5757(19) 0.7916(8) 0.100(6) Uani 1 1 d . . . . .
H4 H 0.698496 0.575006 0.840209 0.121 Uiso 1 1 calc R . . . .
C5 C 0.6897(8) 0.6597(18) 0.7548(10) 0.117(6) Uani 1 1 d . . . . .
H5 H 0.707039 0.717796 0.778251 0.140 Uiso 1 1 calc R . . . .
C6 C 0.6703(6) 0.6590(14) 0.6844(8) 0.087(4) Uani 1 1 d . . . . .
H6 H 0.676156 0.716229 0.659706 0.104 Uiso 1 1 calc R . . . .
C7 C 0.6177(5) 0.5856(11) 0.5732(6) 0.062(3) Uani 1 1 d . . . . .
H7 H 0.622920 0.648108 0.554122 0.074 Uiso 1 1 calc R . . . .
C8 C 0.6839(9) 0.3256(16) 0.7922(11) 0.144(8) Uani 1 1 d . . . . .
H8A H 0.667301 0.265573 0.806933 0.217 Uiso 1 1 calc GR . . . .
H8B H 0.724000 0.336149 0.821739 0.217 Uiso 1 1 calc GR . . . .
H8C H 0.685257 0.317880 0.744486 0.217 Uiso 1 1 calc GR . . . .
C9 C 0.5638(5) 0.4346(11) 0.4181(6) 0.065(3) Uani 1 1 d . . . . .
H9A H 0.540414 0.439384 0.369505 0.078 Uiso 1 1 calc R . . . .
H9B H 0.604445 0.413781 0.419483 0.078 Uiso 1 1 calc R . . . .
C10 C 0.5647(5) 0.5379(11) 0.4555(5) 0.059(3) Uani 1 1 d . . . . .
H10 H 0.522594 0.557775 0.448905 0.070 Uiso 1 1 calc R . . . .
C11 C 0.5943(5) 0.6216(11) 0.4224(6) 0.081(3) Uani 1 1 d . . . . .
H11A H 0.636331 0.625472 0.448768 0.097 Uiso 1 1 calc R . . . .
H11B H 0.593241 0.600243 0.375273 0.097 Uiso 1 1 calc R . . . .
C12 C 0.5698(8) 0.7219(13) 0.4180(8) 0.132(5) Uani 1 1 d . . . . .
H12A H 0.593807 0.764830 0.396336 0.158 Uiso 1 1 calc R . . . .
H12B H 0.575184 0.746476 0.465442 0.158 Uiso 1 1 calc R . . . .
C13 C 0.4898(10) 0.702(2) 0.2835(11) 0.211(11) Uani 1 1 d . U . . .
H13A H 0.449080 0.703400 0.254302 0.317 Uiso 1 1 calc GR . . . .
H13B H 0.505475 0.634405 0.284378 0.317 Uiso 1 1 calc GR . . . .
H13C H 0.514075 0.747461 0.265124 0.317 Uiso 1 1 calc GR . . . .
C14 C 0.5885(5) 0.0480(12) 0.3542(6) 0.068(3) Uani 1 1 d . . . . .
C15 C 0.6239(4) 0.1309(12) 0.3880(6) 0.056(3) Uani 1 1 d . . . . .
C16 C 0.6836(4) 0.1331(14) 0.3833(6) 0.063(3) Uani 1 1 d . . . . .
C17 C 0.7073(6) 0.0594(14) 0.3502(7) 0.081(4) Uani 1 1 d . . . . .
H17 H 0.746940 0.063924 0.347898 0.098 Uiso 1 1 calc R . . . .
C18 C 0.6715(7) -0.0231(16) 0.3198(8) 0.095(5) Uani 1 1 d . . . . .
H18 H 0.687409 -0.073913 0.297743 0.114 Uiso 1 1 calc R . . . .
C19 C 0.6149(6) -0.0284(13) 0.3226(6) 0.078(4) Uani 1 1 d . . . . .
H19 H 0.591862 -0.084239 0.303078 0.094 Uiso 1 1 calc R . . . .
C20 C 0.5262(5) 0.0340(13) 0.3553(7) 0.075(4) Uani 1 1 d . . . . .
H20 H 0.506187 -0.023427 0.333763 0.090 Uiso 1 1 calc R . . . .
C21 C 0.7794(5) 0.2171(18) 0.4279(7) 0.119(6) Uani 1 1 d . . . . .
H21A H 0.788612 0.214836 0.383423 0.179 Uiso 1 1 calc GR . . . .
H21B H 0.797202 0.159781 0.455563 0.179 Uiso 1 1 calc GR . . . .
H21C H 0.795363 0.278295 0.451982 0.179 Uiso 1 1 calc GR . . . .
S2 S 0.3392(3) -0.1200(10) 0.4646(5) 0.116(2) Uani 0.647(8) 1 d . U P A 1
C22A C 0.402(2) 0.187(4) 0.361(3) 0.060(5) Uani 0.33(6) 1 d . U P A 1
H22A H 0.359765 0.183346 0.360655 0.072 Uiso 0.33(6) 1 calc R . P A 1
H22B H 0.405816 0.225656 0.321178 0.072 Uiso 0.33(6) 1 calc R . P A 1
C23 C 0.4295(11) 0.0828(19) 0.3632(15) 0.046(4) Uani 0.48(3) 1 d . U P A 1
H23 H 0.415521 0.049805 0.317361 0.055 Uiso 0.48(3) 1 calc R . P A 1
C24 C 0.4203(7) 0.0101(15) 0.4240(10) 0.067(4) Uani 0.647(8) 1 d . U P A 1
H24A H 0.431533 0.045667 0.468463 0.081 Uiso 0.647(8) 1 calc R . P A 1
H24B H 0.446122 -0.048734 0.427753 0.081 Uiso 0.647(8) 1 calc R . P A 1
C25 C 0.3513(9) -0.0256(18) 0.4074(12) 0.104(6) Uani 0.647(8) 1 d . U P A 1
H25A H 0.338473 -0.050976 0.359696 0.125 Uiso 0.647(8) 1 calc R . P A 1
H25B H 0.326419 0.032567 0.410358 0.125 Uiso 0.647(8) 1 calc R . P A 1
C26 C 0.270269 -0.091360 0.477789 0.151(11) Uani 0.70(3) 1 d . . P A 1
H26A H 0.241241 -0.081565 0.433309 0.227 Uiso 0.70(3) 1 calc GR . P A 1
H26B H 0.273589 -0.030537 0.505075 0.227 Uiso 0.70(3) 1 calc GR . P A 1
H26C H 0.257536 -0.146018 0.502327 0.227 Uiso 0.70(3) 1 calc GR . P A 1
S2A S 0.3283(6) -0.0928(13) 0.4185(9) 0.116(2) Uani 0.353(8) 1 d . U P A 2
C22 C 0.4062(10) 0.176(2) 0.3906(19) 0.060(5) Uani 0.67(6) 1 d . U P A 2
H22C H 0.399115 0.203313 0.343602 0.072 Uiso 0.67(6) 1 calc R . P A 2
H22D H 0.367752 0.171973 0.401689 0.072 Uiso 0.67(6) 1 calc R . P A 2
C23A C 0.4352(11) 0.067(2) 0.3941(16) 0.046(4) Uani 0.52(3) 1 d . U P A 2
H23A H 0.412670 0.027174 0.353499 0.055 Uiso 0.52(3) 1 calc R . P A 2
C24A C 0.4419(13) -0.001(2) 0.4657(17) 0.067(4) Uani 0.353(8) 1 d . U P A 2
H24C H 0.460132 -0.066071 0.461465 0.081 Uiso 0.353(8) 1 calc R . P A 2
H24D H 0.467090 0.033983 0.506107 0.081 Uiso 0.353(8) 1 calc R . P A 2
C25A C 0.3756(16) -0.017(3) 0.475(2) 0.104(6) Uani 0.353(8) 1 d . U P A 2
H25C H 0.356809 0.049149 0.472595 0.125 Uiso 0.353(8) 1 calc R . P A 2
H25D H 0.379823 -0.043004 0.521856 0.125 Uiso 0.353(8) 1 calc R . P A 2
C26A C 0.285509 -0.029040 0.478069 0.151(11) Uani 0.30(3) 1 d . . P A 2
H26D H 0.243188 -0.042407 0.460259 0.227 Uiso 0.30(3) 1 calc GR . P A 2
H26E H 0.292326 0.042674 0.478878 0.227 Uiso 0.30(3) 1 calc GR . P A 2
H26F H 0.299672 -0.055596 0.524758 0.227 Uiso 0.30(3) 1 calc GR . P A 2
Cu3 Cu 0.47217(5) 0.7971(7) 0.06861(6) 0.0452(3) Uani 1 1 d . . . . .
Cu4 Cu 0.57387(5) 0.6364(7) 0.05052(7) 0.0499(3) Uani 1 1 d . . . . .
O7 O 0.2820(3) 0.8103(11) 0.0821(5) 0.084(3) Uani 1 1 d . . . . .
O8 O 0.3935(3) 0.8180(10) 0.0758(4) 0.058(2) Uani 1 1 d . . . . .
O9 O 0.5537(3) 0.7793(9) 0.0604(4) 0.0503(18) Uani 1 1 d . . . . .
O10 O 0.6479(5) 0.6034(12) 0.2888(5) 0.100(3) Uani 1 1 d . . . . .
O11 O 0.6093(3) 0.6137(10) 0.1470(4) 0.068(2) Uani 1 1 d . . . . .
O12 O 0.5401(3) 0.6535(10) -0.0503(4) 0.0520(18) Uani 1 1 d . . . . .
N3 N 0.5007(3) 0.9293(10) 0.1024(4) 0.0475(19) Uani 1 1 d . . . . .
N4 N 0.6020(4) 0.5070(10) 0.0234(5) 0.062(2) Uani 1 1 d . . . . .
C27 C 0.4130(4) 0.9742(11) 0.1405(6) 0.055(3) Uani 1 1 d . . . . .
C28 C 0.3768(4) 0.8919(12) 0.1109(5) 0.054(3) Uani 1 1 d . . . . .
C29 C 0.3163(5) 0.8878(14) 0.1175(6) 0.063(3) Uani 1 1 d . . . . .
C30 C 0.2962(6) 0.9607(15) 0.1558(8) 0.089(5) Uani 1 1 d . . . . .
H30 H 0.257062 0.957210 0.159948 0.106 Uiso 1 1 calc R . . . .
C31 C 0.3327(7) 1.0375(15) 0.1873(9) 0.104(6) Uani 1 1 d . . . . .
H31 H 0.318639 1.084116 0.214382 0.125 Uiso 1 1 calc R . . . .
C32 C 0.3902(5) 1.0477(14) 0.1800(7) 0.093(5) Uani 1 1 d . . . . .
H32 H 0.414085 1.102021 0.200658 0.111 Uiso 1 1 calc R . . . .
C33 C 0.4712(5) 0.9897(12) 0.1329(6) 0.059(3) Uani 1 1 d . . . . .
H33 H 0.490599 1.049259 0.151552 0.071 Uiso 1 1 calc R . . . .
C34 C 0.2191(5) 0.8177(17) 0.0722(8) 0.113(6) Uani 1 1 d . . . . .
H34A H 0.204066 0.876500 0.044458 0.170 Uiso 1 1 calc GR . . . .
H34B H 0.210702 0.823339 0.116901 0.170 Uiso 1 1 calc GR . . . .
H34C H 0.199800 0.758343 0.048399 0.170 Uiso 1 1 calc GR . . . .
C35 C 0.5921(4) 0.8526(11) 0.0996(6) 0.061(3) Uani 1 1 d . . . . .
H35A H 0.627769 0.858965 0.082932 0.074 Uiso 1 1 calc R . . . .
H35B H 0.604552 0.832757 0.148516 0.074 Uiso 1 1 calc R . . . .
C36 C 0.5594(4) 0.9523(11) 0.0921(6) 0.054(3) Uani 1 1 d . . . . .
H36 H 0.551789 0.971641 0.042719 0.065 Uiso 1 1 calc R . . . .
C37 C 0.5946(4) 1.0397(10) 0.1343(5) 0.066(2) Uani 1 1 d . . . . .
H37A H 0.567371 1.096415 0.131481 0.080 Uiso 0.36(2) 1 calc R . P B 1
H37B H 0.607920 1.019190 0.183081 0.080 Uiso 0.36(2) 1 calc R . P B 1
H37C H 0.571886 1.101502 0.120121 0.080 Uiso 0.64(2) 1 calc R . P B 2
H37D H 0.597097 1.028572 0.183389 0.080 Uiso 0.64(2) 1 calc R . P B 2
C40 C 0.6459(5) 0.4441(12) 0.1381(6) 0.061(3) Uani 1 1 d . . . . .
C41 C 0.6364(5) 0.5296(13) 0.1763(6) 0.061(3) Uani 1 1 d . . . . .
C42 C 0.6574(6) 0.5248(15) 0.2500(8) 0.086(4) Uani 1 1 d . . . . .
C43 C 0.6816(7) 0.4379(16) 0.2830(8) 0.094(5) Uani 1 1 d . . . . .
H43 H 0.692506 0.435433 0.331736 0.112 Uiso 1 1 calc R . . . .
C44 C 0.6902(7) 0.3533(15) 0.2459(9) 0.104(5) Uani 1 1 d . . . . .
H44 H 0.706991 0.294568 0.268982 0.124 Uiso 1 1 calc R . . . .
C45 C 0.6739(6) 0.3581(12) 0.1756(9) 0.089(4) Uani 1 1 d . . . . .
H45 H 0.681202 0.302446 0.150376 0.107 Uiso 1 1 calc R . . . .
C46 C 0.6307(5) 0.4407(11) 0.0644(6) 0.063(3) Uani 1 1 d . . . . .
H46 H 0.643009 0.383961 0.044224 0.076 Uiso 1 1 calc R . . . .
C47 C 0.6795(8) 0.6917(16) 0.2856(7) 0.107(6) Uani 1 1 d . . . . .
H47A H 0.659811 0.728380 0.243809 0.161 Uiso 1 1 calc GR . . . .
H47B H 0.719817 0.675249 0.284764 0.161 Uiso 1 1 calc GR . . . .
H47C H 0.680627 0.732664 0.325937 0.161 Uiso 1 1 calc GR . . . .
C48 C 0.5768(5) 0.5975(11) -0.0849(6) 0.068(3) Uani 1 1 d . . . . .
H48A H 0.615173 0.631564 -0.078717 0.082 Uiso 1 1 calc R . . . .
H48B H 0.557071 0.593917 -0.134776 0.082 Uiso 1 1 calc R . . . .
C49 C 0.5870(5) 0.4935(11) -0.0552(6) 0.072(3) Uani 1 1 d . . . . .
H49 H 0.621588 0.463265 -0.067435 0.087 Uiso 1 1 calc R . . . .
C50 C 0.5342(6) 0.4235(12) -0.0772(7) 0.099(4) Uani 1 1 d D . . . .
H50B H 0.542126 0.363472 -0.047943 0.119 Uiso 0.826(18) 1 calc R . P C 1
H50A H 0.499010 0.456634 -0.069480 0.119 Uiso 0.826(18) 1 calc R . P C 1
H50C H 0.505569 0.456151 -0.056320 0.119 Uiso 0.174(18) 1 calc R . P C 2
H50D H 0.519719 0.438875 -0.126780 0.119 Uiso 0.174(18) 1 calc R . P C 2
S3 S 0.6239(11) 1.137(2) 0.0244(14) 0.123(4) Uani 0.36(2) 1 d . U P B 1
S4 S 0.4862(3) 0.2731(8) -0.1634(4) 0.1163(19) Uani 0.764(7) 1 d . . P C 1
C38 C 0.649350 1.076488 0.112341 0.078(4) Uani 0.36(2) 1 d . . P B 1
H38A H 0.675679 1.019870 0.110608 0.094 Uiso 0.36(2) 1 calc R . P B 1
H38B H 0.671728 1.124984 0.146279 0.094 Uiso 0.36(2) 1 calc R . P B 1
C39 C 0.668430 1.155790 -0.025011 0.160(10) Uani 0.20(2) 1 d . U P B 1
H39A H 0.646734 1.145198 -0.073175 0.241 Uiso 0.20(2) 1 calc GR . P B 1
H39B H 0.701658 1.109422 -0.012200 0.241 Uiso 0.20(2) 1 calc GR . P B 1
H39C H 0.683307 1.223977 -0.018958 0.241 Uiso 0.20(2) 1 calc GR . P B 1
C51 C 0.5215(8) 0.3939(14) -0.1490(9) 0.117(6) Uani 0.826(18) 1 d . . P C 1
H51B H 0.558692 0.391878 -0.162850 0.141 Uiso 0.826(18) 1 calc R . P C 1
H51A H 0.495260 0.443759 -0.177976 0.141 Uiso 0.826(18) 1 calc R . P C 1
C52 C 0.4662(15) 0.273(2) -0.2561(13) 0.126(9) Uani 0.62(3) 1 d . . P C 1
H52A H 0.452651 0.207093 -0.273199 0.189 Uiso 0.62(3) 1 calc GR . P C 1
H52B H 0.500639 0.291619 -0.271903 0.189 Uiso 0.62(3) 1 calc GR . P C 1
H52C H 0.434494 0.321452 -0.273481 0.189 Uiso 0.62(3) 1 calc GR . P C 1
S3A S 0.6479(7) 1.1134(13) 0.0379(8) 0.123(4) Uani 0.64(2) 1 d . U P B 2
S4A S 0.5391(10) 0.2645(13) -0.1483(10) 0.1163(19) Uani 0.236(7) 1 d D . P C 2
C38A C 0.656750 1.055901 0.127851 0.078(4) Uani 0.64(2) 1 d . . P B 2
H38C H 0.678288 0.992148 0.132055 0.094 Uiso 0.64(2) 1 calc R . P B 2
H38D H 0.678876 1.101390 0.164193 0.094 Uiso 0.64(2) 1 calc R . P B 2
C39A C 0.7151(11) 1.102(2) 0.0220(12) 0.160(10) Uani 0.80(2) 1 d . U P B 2
H39D H 0.711122 1.115884 -0.026708 0.241 Uiso 0.80(2) 1 calc GR . P B 2
H39E H 0.730147 1.035033 0.033139 0.241 Uiso 0.80(2) 1 calc GR . P B 2
H39F H 0.742595 1.150122 0.050279 0.241 Uiso 0.80(2) 1 calc GR . P B 2
C51A C 0.517(4) 0.322(3) -0.076(3) 0.117(6) Uani 0.174(18) 1 d D . P C 2
H51C H 0.474369 0.316346 -0.082484 0.141 Uiso 0.174(18) 1 calc R . P C 2
H51D H 0.538299 0.290761 -0.031953 0.141 Uiso 0.174(18) 1 calc R . P C 2
C52A C 0.503(2) 0.285(4) -0.230(2) 0.126(9) Uani 0.38(3) 1 d . . P C 2
H52D H 0.524726 0.257391 -0.259938 0.189 Uiso 0.38(3) 1 calc GR . P C 2
H52E H 0.497861 0.356893 -0.237580 0.189 Uiso 0.38(3) 1 calc GR . P C 2
H52F H 0.463646 0.253953 -0.239565 0.189 Uiso 0.38(3) 1 calc GR . P C 2

loop_
_atom_site_aniso_label
_atom_site_aniso_U_11
_atom_site_aniso_U_22
_atom_site_aniso_U_33
_atom_site_aniso_U_23
_atom_site_aniso_U_13
_atom_site_aniso_U_12
Cu1 0.0520(7) 0.0413(8) 0.0876(10) 0.0032(7) 0.0370(7) -0.0027(6)
Cu2 0.0467(7) 0.0430(8) 0.0960(11) -0.0118(8) 0.0366(7) -0.0020(6)
S1 0.125(3) 0.081(3) 0.179(5) 0.022(3) 0.045(3) 0.008(2)
O1 0.121(8) 0.139(11) 0.107(7) 0.044(8) 0.057(6) 0.008(8)
O2 0.076(5) 0.055(5) 0.082(5) 0.017(4) 0.035(4) 0.003(4)
O3 0.067(4) 0.041(5) 0.084(5) -0.011(4) 0.044(4) -0.007(4)
O4 0.043(4) 0.115(8) 0.108(7) -0.002(7) 0.037(4) 0.002(5)
O5 0.052(4) 0.058(6) 0.124(7) -0.022(5) 0.047(5) 0.001(4)
O6 0.051(4) 0.041(5) 0.109(6) -0.014(5) 0.037(4) -0.003(4)
N1 0.060(5) 0.049(5) 0.068(5) 0.007(4) 0.032(4) -0.007(4)
N2 0.054(5) 0.048(5) 0.114(8) -0.025(5) 0.039(5) -0.003(4)
C1 0.071(7) 0.057(8) 0.076(8) 0.000(6) 0.037(6) -0.001(6)
C2 0.044(6) 0.075(9) 0.086(9) -0.005(7) 0.029(6) -0.004(6)
C3 0.065(8) 0.093(12) 0.082(9) 0.008(9) 0.035(7) 0.008(8)
C4 0.085(10) 0.134(17) 0.078(10) -0.009(10) 0.014(8) 0.001(11)
C5 0.117(13) 0.116(17) 0.113(14) -0.015(11) 0.025(11) -0.024(12)
C6 0.093(9) 0.077(11) 0.089(10) -0.009(8) 0.024(8) -0.007(8)
C7 0.061(6) 0.038(5) 0.097(8) -0.005(5) 0.038(6) -0.005(5)
C8 0.180(19) 0.080(14) 0.177(19) 0.030(13) 0.055(15) 0.022(13)
C9 0.069(6) 0.056(7) 0.079(7) -0.013(5) 0.034(6) -0.011(5)
C10 0.071(6) 0.045(5) 0.073(7) 0.000(5) 0.041(5) -0.011(5)
C11 0.101(8) 0.063(6) 0.092(7) 0.003(6) 0.052(6) -0.020(6)
C12 0.186(16) 0.101(11) 0.120(12) 0.017(9) 0.061(11) -0.006(11)
C13 0.28(3) 0.21(3) 0.146(16) -0.056(18) 0.063(16) 0.00(2)
C14 0.074(7) 0.060(8) 0.082(8) 0.004(7) 0.041(7) 0.022(7)
C15 0.054(6) 0.047(7) 0.077(7) 0.009(6) 0.033(5) 0.012(6)
C16 0.043(6) 0.074(9) 0.075(7) 0.004(7) 0.020(5) 0.019(7)
C17 0.072(8) 0.098(12) 0.089(9) 0.024(9) 0.047(7) 0.033(8)
C18 0.103(11) 0.105(13) 0.095(10) 0.012(9) 0.060(9) 0.052(10)
C19 0.101(9) 0.058(8) 0.083(8) -0.012(7) 0.039(8) 0.014(7)
C20 0.065(7) 0.055(8) 0.111(10) -0.019(7) 0.033(7) -0.006(6)
C21 0.050(6) 0.214(19) 0.104(10) -0.022(13) 0.038(7) -0.006(10)
S2 0.103(3) 0.096(4) 0.163(6) 0.017(4) 0.061(5) -0.008(3)
C22A 0.055(6) 0.057(7) 0.071(11) -0.003(8) 0.020(8) 0.002(5)
C23 0.051(6) 0.048(7) 0.043(9) -0.001(7) 0.019(7) -0.004(5)
C24 0.061(7) 0.060(6) 0.086(9) 0.000(7) 0.027(7) 0.005(6)
C25 0.099(9) 0.096(9) 0.114(9) 0.019(8) 0.025(7) -0.008(7)
C26 0.121(15) 0.18(3) 0.17(2) -0.07(2) 0.074(14) -0.062(16)
S2A 0.103(3) 0.096(4) 0.163(6) 0.017(4) 0.061(5) -0.008(3)
C22 0.055(6) 0.057(7) 0.071(11) -0.003(8) 0.020(8) 0.002(5)
C23A 0.051(6) 0.048(7) 0.043(9) -0.001(7) 0.019(7) -0.004(5)
C24A 0.061(7) 0.060(6) 0.086(9) 0.000(7) 0.027(7) 0.005(6)
C25A 0.099(9) 0.096(9) 0.114(9) 0.019(8) 0.025(7) -0.008(7)
C26A 0.121(15) 0.18(3) 0.17(2) -0.07(2) 0.074(14) -0.062(16)
Cu3 0.0404(6) 0.0359(7) 0.0623(7) -0.0045(6) 0.0190(5) -0.0006(5)
Cu4 0.0498(7) 0.0352(7) 0.0691(8) 0.0007(6) 0.0236(6) 0.0050(6)
O7 0.048(4) 0.106(8) 0.109(6) -0.011(6) 0.039(4) -0.009(5)
O8 0.049(4) 0.062(6) 0.070(4) -0.013(4) 0.025(3) -0.005(4)
O9 0.042(3) 0.037(4) 0.073(4) -0.013(4) 0.018(3) 0.002(3)
O10 0.126(8) 0.106(9) 0.077(6) 0.017(6) 0.045(6) 0.007(7)
O11 0.069(5) 0.070(6) 0.071(5) 0.008(4) 0.028(4) 0.014(4)
O12 0.057(4) 0.042(5) 0.063(4) -0.002(4) 0.025(3) 0.007(3)
N3 0.041(4) 0.039(5) 0.060(5) -0.001(4) 0.008(4) -0.005(3)
N4 0.073(5) 0.037(5) 0.081(6) 0.006(4) 0.027(5) 0.018(4)
C27 0.053(6) 0.044(6) 0.072(7) -0.015(6) 0.026(5) -0.002(5)
C28 0.051(5) 0.059(7) 0.055(6) 0.000(6) 0.022(5) 0.010(6)
C29 0.056(6) 0.070(8) 0.074(7) 0.011(7) 0.033(6) 0.003(7)
C30 0.061(7) 0.113(14) 0.103(10) -0.015(10) 0.042(8) 0.016(8)
C31 0.097(11) 0.094(12) 0.139(13) -0.048(10) 0.063(10) 0.011(9)
C32 0.070(8) 0.093(11) 0.125(11) -0.027(10) 0.044(8) 0.016(8)
C33 0.066(6) 0.035(6) 0.075(7) -0.019(5) 0.018(6) 0.006(5)
C34 0.050(6) 0.164(16) 0.136(12) -0.004(13) 0.045(8) -0.013(9)
C35 0.035(5) 0.048(6) 0.096(8) -0.015(5) 0.009(5) 0.000(4)
C36 0.044(5) 0.038(5) 0.077(7) -0.009(5) 0.012(5) -0.007(4)
C37 0.067(6) 0.056(5) 0.077(7) -0.011(5) 0.021(5) -0.015(5)
C40 0.052(6) 0.053(7) 0.074(7) 0.009(6) 0.009(5) 0.002(5)
C41 0.057(6) 0.064(8) 0.071(8) 0.018(6) 0.032(6) -0.005(6)
C42 0.086(9) 0.080(11) 0.107(12) 0.016(10) 0.052(9) 0.005(8)
C43 0.098(11) 0.104(14) 0.081(9) 0.044(9) 0.028(8) 0.001(10)
C44 0.120(12) 0.080(12) 0.111(13) 0.045(10) 0.030(10) 0.017(10)
C45 0.084(9) 0.050(8) 0.131(12) 0.031(8) 0.023(9) 0.016(7)
C46 0.059(6) 0.040(6) 0.096(8) -0.001(5) 0.031(6) 0.006(5)
C47 0.153(15) 0.097(14) 0.070(9) 0.001(8) 0.026(9) 0.021(12)
C48 0.085(7) 0.053(6) 0.068(7) -0.005(5) 0.022(6) 0.017(6)
C49 0.091(8) 0.053(6) 0.084(8) -0.009(5) 0.043(7) 0.016(6)
C50 0.129(11) 0.065(7) 0.100(10) -0.016(7) 0.027(8) -0.013(7)
S3 0.116(8) 0.129(7) 0.132(6) 0.002(5) 0.050(6) -0.039(6)
S4 0.130(4) 0.057(2) 0.149(5) -0.018(3) 0.016(4) -0.017(3)
C38 0.071(7) 0.066(8) 0.085(9) -0.012(7) -0.001(7) -0.019(6)
C39 0.169(17) 0.176(18) 0.163(16) -0.024(13) 0.092(14) -0.005(13)
C51 0.144(15) 0.088(11) 0.115(14) -0.026(10) 0.028(11) -0.038(11)
C52 0.16(3) 0.098(15) 0.088(18) -0.039(13) -0.015(14) -0.009(16)
S3A 0.116(8) 0.129(7) 0.132(6) 0.002(5) 0.050(6) -0.039(6)
S4A 0.130(4) 0.057(2) 0.149(5) -0.018(3) 0.016(4) -0.017(3)
C38A 0.071(7) 0.066(8) 0.085(9) -0.012(7) -0.001(7) -0.019(6)
C39A 0.169(17) 0.176(18) 0.163(16) -0.024(13) 0.092(14) -0.005(13)
C51A 0.144(15) 0.088(11) 0.115(14) -0.026(10) 0.028(11) -0.038(11)
C52A 0.16(3) 0.098(15) 0.088(18) -0.039(13) -0.015(14) -0.009(16)

loop_
_atom_type_symbol
_atom_type_description
_atom_type_scat_dispersion_real
_atom_type_scat_dispersion_imag
_atom_type_scat_source
C C 0.0033 0.0016 'International Tables Vol C Tables 4.2.6.8 and 6.1.1.4'
H H 0.0000 0.0000 'International Tables Vol C Tables 4.2.6.8 and 6.1.1.4'
Cu Cu 0.3201 1.2651 'International Tables Vol C Tables 4.2.6.8 and 6.1.1.4'
N N 0.0061 0.0033 'International Tables Vol C Tables 4.2.6.8 and 6.1.1.4'
O O 0.0106 0.0060 'International Tables Vol C Tables 4.2.6.8 and 6.1.1.4'
S S 0.1246 0.1234 'International Tables Vol C Tables 4.2.6.8 and 6.1.1.4'

loop_
_geom_angle_atom_site_label_1
_geom_angle_atom_site_label_2
_geom_angle_atom_site_label_3
_geom_angle
_geom_angle_site_symmetry_1
_geom_angle_site_symmetry_3
_geom_angle_publ_flag
O2 Cu1 O3 176.9(3) . . ?
O2 Cu1 O6 95.7(4) . 2_656 ?
O2 Cu1 N1 93.6(4) . . ?
O3 Cu1 O6 86.8(4) . 2_656 ?
N1 Cu1 O3 83.6(4) . . ?
N1 Cu1 O6 167.2(4) . 2_656 ?
O3 Cu2 O6 86.9(3) . . ?
O5 Cu2 O3 95.2(3) . . ?
O5 Cu2 O6 177.8(4) . . ?
O5 Cu2 N2 93.4(4) . . ?
N2 Cu2 O3 165.0(4) . . ?
N2 Cu2 O6 84.7(3) . . ?
C13 S1 C12 102.5(9) . . ?
C8 O1 C3 114.4(12) . . ?
C2 O2 Cu1 127.0(8) . . ?
Cu1 O3 Cu2 111.7(4) . . ?
C9 O3 Cu1 110.4(7) . . ?
C9 O3 Cu2 123.2(6) . . ?
C16 O4 C21 118.1(11) . . ?
C15 O5 Cu2 127.5(7) . . ?
Cu1 O6 Cu2 106.6(4) 2_656 . ?
C22A O6 Cu1 113.4(18) . 2_656 ?
C22A O6 Cu2 102.6(18) . . ?
C22 O6 Cu2 109.8(12) . . ?
C7 N1 Cu1 125.0(8) . . ?
C7 N1 C10 121.8(9) . . ?
C10 N1 Cu1 113.0(7) . . ?
C20 N2 Cu2 126.7(8) . . ?
C20 N2 C23 116.2(13) . . ?
C20 N2 C23A 121.3(13) . . ?
C23 N2 Cu2 114.7(10) . . ?
C23A N2 Cu2 111.6(11) . . ?
C2 C1 C7 120.8(12) . . ?
C6 C1 C2 121.3(12) . . ?
C6 C1 C7 117.6(12) . . ?
O2 C2 C1 126.2(12) . . ?
O2 C2 C3 119.8(13) . . ?
C1 C2 C3 113.9(14) . . ?
O1 C3 C2 119.6(15) . . ?
C4 C3 O1 117.2(15) . . ?
C4 C3 C2 123.2(16) . . ?
C3 C4 H4 120.2 . . ?
C5 C4 C3 119.6(15) . . ?
C5 C4 H4 120.2 . . ?
C4 C5 H5 120.0 . . ?
C6 C5 C4 120.0(18) . . ?
C6 C5 H5 120.0 . . ?
C1 C6 H6 119.0 . . ?
C5 C6 C1 121.9(16) . . ?
C5 C6 H6 119.0 . . ?
N1 C7 C1 127.1(11) . . ?
N1 C7 H7 116.5 . . ?
C1 C7 H7 116.5 . . ?
O1 C8 H8A 109.5 . . ?
O1 C8 H8B 109.5 . . ?
O1 C8 H8C 109.5 . . ?
H8A C8 H8B 109.5 . . ?
H8A C8 H8C 109.5 . . ?
H8B C8 H8C 109.5 . . ?
O3 C9 H9A 110.4 . . ?
O3 C9 H9B 110.4 . . ?
O3 C9 C10 106.5(8) . . ?
H9A C9 H9B 108.6 . . ?
C10 C9 H9A 110.4 . . ?
C10 C9 H9B 110.4 . . ?
N1 C10 C9 105.3(9) . . ?
N1 C10 H10 106.8 . . ?
N1 C10 C11 118.3(9) . . ?
C9 C10 H10 106.8 . . ?
C11 C10 C9 112.3(8) . . ?
C11 C10 H10 106.8 . . ?
C10 C11 H11A 107.7 . . ?
C10 C11 H11B 107.7 . . ?
H11A C11 H11B 107.1 . . ?
C12 C11 C10 118.6(10) . . ?
C12 C11 H11A 107.7 . . ?
C12 C11 H11B 107.7 . . ?
S1 C12 H12A 107.8 . . ?
S1 C12 H12B 107.8 . . ?
C11 C12 S1 118.0(11) . . ?
C11 C12 H12A 107.8 . . ?
C11 C12 H12B 107.8 . . ?
H12A C12 H12B 107.1 . . ?
S1 C13 H13A 109.5 . . ?
S1 C13 H13B 109.5 . . ?
S1 C13 H13C 109.5 . . ?
H13A C13 H13B 109.5 . . ?
H13A C13 H13C 109.5 . . ?
H13B C13 H13C 109.5 . . ?
C15 C14 C20 122.4(10) . . ?
C19 C14 C15 119.9(11) . . ?
C19 C14 C20 117.6(13) . . ?
O5 C15 C14 125.1(9) . . ?
O5 C15 C16 119.2(11) . . ?
C16 C15 C14 115.7(11) . . ?
O4 C16 C15 112.1(10) . . ?
O4 C16 C17 125.0(11) . . ?
C17 C16 C15 122.9(14) . . ?
C16 C17 H17 120.2 . . ?
C16 C17 C18 119.6(12) . . ?
C18 C17 H17 120.2 . . ?
C17 C18 H18 120.1 . . ?
C19 C18 C17 119.8(13) . . ?
C19 C18 H18 120.1 . . ?
C14 C19 H19 119.0 . . ?
C18 C19 C14 122.0(14) . . ?
C18 C19 H19 119.0 . . ?
N2 C20 C14 124.5(12) . . ?
N2 C20 H20 117.8 . . ?
C14 C20 H20 117.8 . . ?
O4 C21 H21A 109.5 . . ?
O4 C21 H21B 109.5 . . ?
O4 C21 H21C 109.5 . . ?
H21A C21 H21B 109.5 . . ?
H21A C21 H21C 109.5 . . ?
H21B C21 H21C 109.5 . . ?
C26 S2 C25 104.8(9) . . ?
O6 C22A H22A 111.4 . . ?
O6 C22A H22B 111.4 . . ?
H22A C22A H22B 109.3 . . ?
C23 C22A O6 102(3) . . ?
C23 C22A H22A 111.4 . . ?
C23 C22A H22B 111.4 . . ?
N2 C23 C22A 108(2) . . ?
N2 C23 H23 110.7 . . ?
N2 C23 C24 101.5(18) . . ?
C22A C23 H23 110.7 . . ?
C22A C23 C24 115(3) . . ?
C24 C23 H23 110.7 . . ?
C23 C24 H24A 109.6 . . ?
C23 C24 H24B 109.6 . . ?
C23 C24 C25 110.4(15) . . ?
H24A C24 H24B 108.1 . . ?
C25 C24 H24A 109.6 . . ?
C25 C24 H24B 109.6 . . ?
S2 C25 H25A 108.9 . . ?
S2 C25 H25B 108.9 . . ?
C24 C25 S2 113.4(14) . . ?
C24 C25 H25A 108.9 . . ?
C24 C25 H25B 108.9 . . ?
H25A C25 H25B 107.7 . . ?
S2 C26 H26A 109.5 . . ?
S2 C26 H26B 109.5 . . ?
S2 C26 H26C 109.5 . . ?
H26A C26 H26B 109.5 . . ?
H26A C26 H26C 109.5 . . ?
H26B C26 H26C 109.5 . . ?
C25A S2A C26A 71.1(14) . . ?
O6 C22 H22C 109.8 . . ?
O6 C22 H22D 109.8 . . ?
O6 C22 C23A 110(2) . . ?
H22C C22 H22D 108.2 . . ?
C23A C22 H22C 109.8 . . ?
C23A C22 H22D 109.8 . . ?
N2 C23A C22 99.5(18) . . ?
N2 C23A H23A 108.9 . . ?
N2 C23A C24A 112(2) . . ?
C22 C23A H23A 108.9 . . ?
C22 C23A C24A 118(2) . . ?
C24A C23A H23A 108.9 . . ?
C23A C24A H24C 110.2 . . ?
C23A C24A H24D 110.2 . . ?
H24C C24A H24D 108.5 . . ?
C25A C24A C23A 107(2) . . ?
C25A C24A H24C 110.2 . . ?
C25A C24A H24D 110.2 . . ?
S2A C25A H25C 107.8 . . ?
S2A C25A H25D 107.8 . . ?
C24A C25A S2A 118(3) . . ?
C24A C25A H25C 107.8 . . ?
C24A C25A H25D 107.8 . . ?
H25C C25A H25D 107.1 . . ?
S2A C26A H26D 109.5 . . ?
S2A C26A H26E 109.5 . . ?
S2A C26A H26F 109.5 . . ?
H26D C26A H26E 109.5 . . ?
H26D C26A H26F 109.5 . . ?
H26E C26A H26F 109.5 . . ?
O8 Cu3 O9 178.4(4) . . ?
O8 Cu3 O12 93.7(3) . 2_655 ?
O8 Cu3 N3 94.9(3) . . ?
O12 Cu3 O9 87.8(3) 2_655 . ?
N3 Cu3 O9 83.8(3) . . ?
N3 Cu3 O12 166.9(3) . 2_655 ?
O11 Cu4 O9 95.8(4) . . ?
O11 Cu4 O12 176.7(3) . . ?
O11 Cu4 N4 93.1(4) . . ?
O12 Cu4 O9 87.2(3) . . ?
O12 Cu4 N4 83.7(4) . . ?
N4 Cu4 O9 166.4(4) . . ?
C29 O7 C34 116.6(11) . . ?
C28 O8 Cu3 125.2(7) . . ?
Cu3 O9 Cu4 112.6(3) . . ?
C35 O9 Cu3 110.5(6) . . ?
C35 O9 Cu4 126.1(6) . . ?
C42 O10 C47 117.2(11) . . ?
C41 O11 Cu4 126.8(8) . . ?
Cu3 O12 Cu4 107.6(4) 2_655 . ?
C48 O12 Cu3 119.4(6) . 2_655 ?
C48 O12 Cu4 107.9(6) . . ?
C33 N3 Cu3 123.3(7) . . ?
C33 N3 C36 124.1(9) . . ?
C36 N3 Cu3 112.6(6) . . ?
C46 N4 Cu4 126.0(8) . . ?
C46 N4 C49 121.2(9) . . ?
C49 N4 Cu4 112.7(6) . . ?
C28 C27 C32 119.3(10) . . ?
C28 C27 C33 123.1(10) . . ?
C33 C27 C32 117.5(10) . . ?
O8 C28 C27 124.9(8) . . ?
O8 C28 C29 116.8(11) . . ?
C27 C28 C29 118.3(11) . . ?
O7 C29 C28 114.9(11) . . ?
O7 C29 C30 125.0(10) . . ?
C30 C29 C28 120.1(13) . . ?
C29 C30 H30 119.4 . . ?
C31 C30 C29 121.1(12) . . ?
C31 C30 H30 119.4 . . ?
C30 C31 H31 119.4 . . ?
C30 C31 C32 121.2(13) . . ?
C32 C31 H31 119.4 . . ?
C27 C32 H32 120.1 . . ?
C31 C32 C27 119.8(13) . . ?
C31 C32 H32 120.1 . . ?
N3 C33 C27 126.5(10) . . ?
N3 C33 H33 116.7 . . ?
C27 C33 H33 116.7 . . ?
O7 C34 H34A 109.5 . . ?
O7 C34 H34B 109.5 . . ?
O7 C34 H34C 109.5 . . ?
H34A C34 H34B 109.5 . . ?
H34A C34 H34C 109.5 . . ?
H34B C34 H34C 109.5 . . ?
O9 C35 H35A 109.9 . . ?
O9 C35 H35B 109.9 . . ?
O9 C35 C36 109.1(8) . . ?
H35A C35 H35B 108.3 . . ?
C36 C35 H35A 109.9 . . ?
C36 C35 H35B 109.9 . . ?
N3 C36 C35 105.3(8) . . ?
N3 C36 H36 105.9 . . ?
N3 C36 C37 117.4(9) . . ?
C35 C36 H36 105.9 . . ?
C35 C36 C37 115.5(8) . . ?
C37 C36 H36 105.9 . . ?
C36 C37 H37A 108.2 . . ?
C36 C37 H37B 108.2 . . ?
C36 C37 H37C 108.2 . . ?
C36 C37 H37D 108.2 . . ?
H37A C37 H37B 107.3 . . ?
H37C C37 H37D 107.3 . . ?
C38 C37 C36 116.5(8) . . ?
C38 C37 H37A 108.2 . . ?
C38 C37 H37B 108.2 . . ?
C38A C37 C36 116.4(8) . . ?
C38A C37 H37C 108.2 . . ?
C38A C37 H37D 108.2 . . ?
C41 C40 C45 118.5(12) . . ?
C46 C40 C41 123.4(11) . . ?
C46 C40 C45 118.0(12) . . ?
O11 C41 C40 124.0(11) . . ?
O11 C41 C42 118.6(12) . . ?
C40 C41 C42 117.4(13) . . ?
O10 C42 C41 119.6(14) . . ?
O10 C42 C43 119.1(15) . . ?
C43 C42 C41 121.0(16) . . ?
C42 C43 H43 119.1 . . ?
C42 C43 C44 121.7(15) . . ?
C44 C43 H43 119.1 . . ?
C43 C44 H44 120.9 . . ?
C45 C44 C43 118.2(14) . . ?
C45 C44 H44 120.9 . . ?
C40 C45 H45 118.6 . . ?
C44 C45 C40 122.9(15) . . ?
C44 C45 H45 118.6 . . ?
N4 C46 C40 126.1(11) . . ?
N4 C46 H46 116.9 . . ?
C40 C46 H46 116.9 . . ?
O10 C47 H47A 109.5 . . ?
O10 C47 H47B 109.5 . . ?
O10 C47 H47C 109.5 . . ?
H47A C47 H47B 109.5 . . ?
H47A C47 H47C 109.5 . . ?
H47B C47 H47C 109.5 . . ?
O12 C48 H48A 109.7 . . ?
O12 C48 H48B 109.7 . . ?
O12 C48 C49 109.7(9) . . ?
H48A C48 H48B 108.2 . . ?
C49 C48 H48A 109.7 . . ?
C49 C48 H48B 109.7 . . ?
N4 C49 H49 109.2 . . ?
C48 C49 N4 105.4(9) . . ?
C48 C49 H49 109.2 . . ?
C48 C49 C50 115.3(11) . . ?
C50 C49 N4 108.3(9) . . ?
C50 C49 H49 109.2 . . ?
C49 C50 H50B 109.0 . . ?
C49 C50 H50A 109.0 . . ?
C49 C50 H50C 101.3 . . ?
C49 C50 H50D 101.3 . . ?
H50B C50 H50A 107.8 . . ?
H50C C50 H50D 104.5 . . ?
C51 C50 C49 113.0(12) . . ?
C51 C50 H50B 109.0 . . ?
C51 C50 H50A 109.0 . . ?
C51A C50 C49 143(4) . . ?
C51A C50 H50C 101.3 . . ?
C51A C50 H50D 101.3 . . ?
C39 S3 C38 122.8(15) . . ?
C52 S4 C51 98.3(11) . . ?
C37 C38 S3 109.2(8) . . ?
C37 C38 H38A 109.8 . . ?
C37 C38 H38B 109.8 . . ?
S3 C38 H38A 109.8 . . ?
S3 C38 H38B 109.8 . . ?
H38A C38 H38B 108.3 . . ?
S3 C39 H39A 109.5 . . ?
S3 C39 H39B 109.5 . . ?
S3 C39 H39C 109.5 . . ?
H39A C39 H39B 109.5 . . ?
H39A C39 H39C 109.5 . . ?
H39B C39 H39C 109.5 . . ?
C50 C51 S4 111.6(12) . . ?
C50 C51 H51B 109.3 . . ?
C50 C51 H51A 109.3 . . ?
S4 C51 H51B 109.3 . . ?
S4 C51 H51A 109.3 . . ?
H51B C51 H51A 108.0 . . ?
S4 C52 H52A 109.5 . . ?
S4 C52 H52B 109.5 . . ?
S4 C52 H52C 109.5 . . ?
H52A C52 H52B 109.5 . . ?
H52A C52 H52C 109.5 . . ?
H52B C52 H52C 109.5 . . ?
C39A S3A C38A 105.9(12) . . ?
C52A S4A C51A 122(4) . . ?
C37 C38A S3A 106.1(6) . . ?
C37 C38A H38C 110.5 . . ?
C37 C38A H38D 110.5 . . ?
S3A C38A H38C 110.5 . . ?
S3A C38A H38D 110.5 . . ?
H38C C38A H38D 108.7 . . ?
S3A C39A H39D 109.5 . . ?
S3A C39A H39E 109.5 . . ?
S3A C39A H39F 109.5 . . ?
H39D C39A H39E 109.5 . . ?
H39D C39A H39F 109.5 . . ?
H39E C39A H39F 109.5 . . ?
C50 C51A S4A 105(2) . . ?
C50 C51A H51C 110.8 . . ?
C50 C51A H51D 110.8 . . ?
S4A C51A H51C 110.8 . . ?
S4A C51A H51D 110.8 . . ?
H51C C51A H51D 108.9 . . ?
S4A C52A H52D 109.5 . . ?
S4A C52A H52E 109.5 . . ?
S4A C52A H52F 109.5 . . ?
H52D C52A H52E 109.5 . . ?
H52D C52A H52F 109.5 . . ?
H52E C52A H52F 109.5 . . ?

loop_
_geom_bond_atom_site_label_1
_geom_bond_atom_site_label_2
_geom_bond_distance
_geom_bond_site_symmetry_2
_geom_bond_publ_flag
Cu1 O2 1.908(9) . ?
Cu1 O3 1.949(8) . ?
Cu1 O6 1.960(8) 2_656 ?
Cu1 N1 1.925(9) . ?
Cu2 O3 1.958(8) . ?
Cu2 O5 1.897(6) . ?
Cu2 O6 1.961(7) . ?
Cu2 N2 1.930(10) . ?
S1 C12 1.821(17) . ?
S1 C13 1.785(19) . ?
O1 C3 1.407(18) . ?
O1 C8 1.36(2) . ?
O2 C2 1.301(15) . ?
O3 C9 1.395(13) . ?
O4 C16 1.362(16) . ?
O4 C21 1.454(11) . ?
O5 C15 1.277(13) . ?
O6 C22A 1.68(5) . ?
O6 C22 1.35(3) . ?
N1 C7 1.307(13) . ?
N1 C10 1.445(13) . ?
N2 C20 1.273(14) . ?
N2 C23 1.51(2) . ?
N2 C23A 1.55(2) . ?
C1 C2 1.410(18) . ?
C1 C6 1.390(18) . ?
C1 C7 1.430(16) . ?
C2 C3 1.421(17) . ?
C3 C4 1.39(2) . ?
C4 H4 0.9300 . ?
C4 C5 1.35(2) . ?
C5 H5 0.9300 . ?
C5 C6 1.345(19) . ?
C6 H6 0.9300 . ?
C7 H7 0.9300 . ?
C8 H8A 0.9600 . ?
C8 H8B 0.9600 . ?
C8 H8C 0.9600 . ?
C9 H9A 0.9700 . ?
C9 H9B 0.9700 . ?
C9 C10 1.550(14) . ?
C10 H10 0.9800 . ?
C10 C11 1.537(12) . ?
C11 H11A 0.9700 . ?
C11 H11B 0.9700 . ?
C11 C12 1.434(17) . ?
C12 H12A 0.9700 . ?
C12 H12B 0.9700 . ?
C13 H13A 0.9600 . ?
C13 H13B 0.9600 . ?
C13 H13C 0.9600 . ?
C14 C15 1.420(17) . ?
C14 C19 1.412(16) . ?
C14 C20 1.454(15) . ?
C15 C16 1.407(12) . ?
C16 C17 1.367(18) . ?
C17 H17 0.9300 . ?
C17 C18 1.40(2) . ?
C18 H18 0.9300 . ?
C18 C19 1.322(18) . ?
C19 H19 0.9300 . ?
C20 H20 0.9300 . ?
C21 H21A 0.9600 . ?
C21 H21B 0.9600 . ?
C21 H21C 0.9600 . ?
S2 C25 1.76(2) . ?
S2 C26 1.721(7) . ?
C22A H22A 0.9700 . ?
C22A H22B 0.9700 . ?
C22A C23 1.51(5) . ?
C23 H23 0.9800 . ?
C23 C24 1.60(3) . ?
C24 H24A 0.9700 . ?
C24 H24B 0.9700 . ?
C24 C25 1.61(2) . ?
C25 H25A 0.9700 . ?
C25 H25B 0.9700 . ?
C26 H26A 0.9600 . ?
C26 H26B 0.9600 . ?
C26 H26C 0.9600 . ?
S2A C25A 1.67(4) . ?
S2A C26A 1.927(15) . ?
C22 H22C 0.9700 . ?
C22 H22D 0.9700 . ?
C22 C23A 1.59(3) . ?
C23A H23A 0.9800 . ?
C23A C24A 1.65(4) . ?
C24A H24C 0.9700 . ?
C24A H24D 0.9700 . ?
C24A C25A 1.60(4) . ?
C25A H25C 0.9700 . ?
C25A H25D 0.9700 . ?
C26A H26D 0.9600 . ?
C26A H26E 0.9600 . ?
C26A H26F 0.9600 . ?
Cu3 O8 1.879(6) . ?
Cu3 O9 1.945(6) . ?
Cu3 O12 1.937(8) 2_655 ?
Cu3 N3 1.923(9) . ?
Cu4 O9 1.966(7) . ?
Cu4 O11 1.887(8) . ?
Cu4 O12 1.951(7) . ?
Cu4 N4 1.956(9) . ?
O7 C29 1.365(16) . ?
O7 C34 1.415(12) . ?
O8 C28 1.315(13) . ?
O9 C35 1.397(11) . ?
O10 C42 1.344(18) . ?
O10 C47 1.386(18) . ?
O11 C41 1.329(14) . ?
O12 C48 1.432(12) . ?
N3 C33 1.297(12) . ?
N3 C36 1.455(12) . ?
N4 C46 1.255(13) . ?
N4 C49 1.511(13) . ?
C27 C28 1.399(15) . ?
C27 C32 1.433(15) . ?
C27 C33 1.407(13) . ?
C28 C29 1.439(12) . ?
C29 C30 1.380(19) . ?
C30 H30 0.9300 . ?
C30 C31 1.36(2) . ?
C31 H31 0.9300 . ?
C31 C32 1.379(17) . ?
C32 H32 0.9300 . ?
C33 H33 0.9300 . ?
C34 H34A 0.9600 . ?
C34 H34B 0.9600 . ?
C34 H34C 0.9600 . ?
C35 H35A 0.9700 . ?
C35 H35B 0.9700 . ?
C35 C36 1.506(14) . ?
C36 H36 0.9800 . ?
C36 C37 1.525(12) . ?
C37 H37A 0.9700 . ?
C37 H37B 0.9700 . ?
C37 H37C 0.9700 . ?
C37 H37D 0.9700 . ?
C37 C38 1.522(9) . ?
C37 C38A 1.488(9) . ?
C40 C41 1.409(17) . ?
C40 C45 1.413(15) . ?
C40 C46 1.407(15) . ?
C41 C42 1.410(17) . ?
C42 C43 1.36(2) . ?
C43 H43 0.9300 . ?
C43 C44 1.38(2) . ?
C44 H44 0.9300 . ?
C44 C45 1.342(19) . ?
C45 H45 0.9300 . ?
C46 H46 0.9300 . ?
C47 H47A 0.9600 . ?
C47 H47B 0.9600 . ?
C47 H47C 0.9600 . ?
C48 H48A 0.9700 . ?
C48 H48B 0.9700 . ?
C48 C49 1.490(15) . ?
C49 H49 0.9800 . ?
C49 C50 1.496(15) . ?
C50 H50B 0.9700 . ?
C50 H50A 0.9700 . ?
C50 H50C 0.9700 . ?
C50 H50D 0.9700 . ?
C50 C51 1.428(18) . ?
C50 C51A 1.39(3) . ?
S3 C38 1.86(3) . ?
S3 C39 1.62(3) . ?
S4 C51 1.779(15) . ?
S4 C52 1.77(3) . ?
C38 H38A 0.9700 . ?
C38 H38B 0.9700 . ?
C39 H39A 0.9600 . ?
C39 H39B 0.9600 . ?
C39 H39C 0.9600 . ?
C51 H51B 0.9700 . ?
C51 H51A 0.9700 . ?
C52 H52A 0.9600 . ?
C52 H52B 0.9600 . ?
C52 H52C 0.9600 . ?
S3A C38A 1.897(15) . ?
S3A C39A 1.67(3) . ?
S4A C51A 1.81(3) . ?
S4A C52A 1.63(5) . ?
C38A H38C 0.9700 . ?
C38A H38D 0.9700 . ?
C39A H39D 0.9600 . ?
C39A H39E 0.9600 . ?
C39A H39F 0.9600 . ?
C51A H51C 0.9700 . ?
C51A H51D 0.9700 . ?
C52A H52D 0.9600 . ?
C52A H52E 0.9600 . ?
C52A H52F 0.9600 . ?

loop_
_geom_hbond_atom_site_label_D
_geom_hbond_atom_site_label_H
_geom_hbond_atom_site_label_A
_geom_hbond_distance_DH
_geom_hbond_distance_HA
_geom_hbond_distance_DA
_geom_hbond_angle_DHA
_geom_hbond_site_symmetry_A
_geom_hbond_publ_flag
C8 H8B S2A 0.96 2.80 3.74(3) 166.4 3 yes
C8 H8C O2 0.96 2.51 3.06(2) 116.6 . yes
C10 H10 S1 0.98 2.84 3.356(12) 113.4 . yes
C11 H11B O10 0.97 2.39 3.221(13) 143.7 . yes
C12 H12B S2 0.97 2.73 3.396(18) 126.4 2_666 yes
C24A H24D N2 0.97 2.26 3.19(4) 161.1 2_656 yes
C36 H36 S3 0.98 2.83 3.32(3) 112.2 . yes
C37 H37A S4 0.97 2.79 3.729(11) 162.3 2_665 yes
C47 H47A O11 0.96 2.47 2.969(17) 111.9 . yes
C48 H48A O8 0.97 2.47 2.987(15) 112.8 2_655 yes
C51 H51B O1 0.97 2.42 3.39(2) 173.3 1_554 yes

loop_
_geom_torsion_atom_site_label_1
_geom_torsion_atom_site_label_2
_geom_torsion_atom_site_label_3
_geom_torsion_atom_site_label_4
_geom_torsion
_geom_torsion_site_symmetry_1
_geom_torsion_site_symmetry_2
_geom_torsion_site_symmetry_3
_geom_torsion_site_symmetry_4
_geom_torsion_publ_flag
Cu1 O2 C2 C1 -0.5(17) . . . . ?
Cu1 O2 C2 C3 -178.8(8) . . . . ?
Cu1 O3 C9 C10 -44.0(10) . . . . ?
Cu1 O6 C22A C23 170(2) 2_656 . . . ?
Cu1 O6 C22 C23A 174.3(14) 2_656 . . . ?
Cu1 N1 C7 C1 2.3(15) . . . . ?
Cu1 N1 C10 C9 -31.3(9) . . . . ?
Cu1 N1 C10 C11 -157.8(7) . . . . ?
Cu2 O3 C9 C10 -179.7(7) . . . . ?
Cu2 O5 C15 C14 -4.0(18) . . . . ?
Cu2 O5 C15 C16 175.0(8) . . . . ?
Cu2 O6 C22A C23 55(3) . . . . ?
Cu2 O6 C22 C23A 47(3) . . . . ?
Cu2 N2 C20 C14 3(2) . . . . ?
Cu2 N2 C23 C22A 19(3) . . . . ?
Cu2 N2 C23 C24 -102.6(13) . . . . ?
Cu2 N2 C23A C22 36(2) . . . . ?
Cu2 N2 C23A C24A -90.1(19) . . . . ?
O1 C3 C4 C5 -177.6(15) . . . . ?
O2 C2 C3 O1 -1.3(17) . . . . ?
O2 C2 C3 C4 -177.8(12) . . . . ?
O3 Cu2 O5 C15 -160.8(10) . . . . ?
O3 C9 C10 N1 48.3(11) . . . . ?
O3 C9 C10 C11 178.4(9) . . . . ?
O4 C16 C17 C18 177.8(12) . . . . ?
O5 C15 C16 O4 0.7(16) . . . . ?
O5 C15 C16 C17 179.2(12) . . . . ?
O6 C22A C23 N2 -46(4) . . . . ?
O6 C22A C23 C24 66(3) . . . . ?
O6 C22 C23A N2 -53(3) . . . . ?
O6 C22 C23A C24A 68(3) . . . . ?
N1 C10 C11 C12 -94.0(14) . . . . ?
N2 Cu2 O5 C15 6.9(10) . . . . ?
N2 C23 C24 C25 -172.6(15) . . . . ?
N2 C23A C24A C25A 175(2) . . . . ?
C1 C2 C3 O1 -179.7(11) . . . . ?
C1 C2 C3 C4 3.7(18) . . . . ?
C2 C1 C6 C5 0(2) . . . . ?
C2 C1 C7 N1 -5.8(17) . . . . ?
C2 C3 C4 C5 -1(2) . . . . ?
C3 C4 C5 C6 -2(3) . . . . ?
C4 C5 C6 C1 3(3) . . . . ?
C6 C1 C2 O2 178.3(11) . . . . ?
C6 C1 C2 C3 -3.3(17) . . . . ?
C6 C1 C7 N1 -179.5(11) . . . . ?
C7 N1 C10 C9 153.1(9) . . . . ?
C7 N1 C10 C11 26.6(14) . . . . ?
C7 C1 C2 O2 4.8(19) . . . . ?
C7 C1 C2 C3 -176.8(10) . . . . ?
C7 C1 C6 C5 174.0(13) . . . . ?
C8 O1 C3 C2 72.9(18) . . . . ?
C8 O1 C3 C4 -110.3(17) . . . . ?
C9 C10 C11 C12 143.0(12) . . . . ?
C10 N1 C7 C1 177.4(10) . . . . ?
C10 C11 C12 S1 -58.1(15) . . . . ?
C13 S1 C12 C11 -62.6(15) . . . . ?
C14 C15 C16 O4 179.8(10) . . . . ?
C14 C15 C16 C17 -1.7(17) . . . . ?
C15 C14 C19 C18 -4(2) . . . . ?
C15 C14 C20 N2 3(2) . . . . ?
C15 C16 C17 C18 -1(2) . . . . ?
C16 C17 C18 C19 1(2) . . . . ?
C17 C18 C19 C14 1(2) . . . . ?
C19 C14 C15 O5 -177.3(11) . . . . ?
C19 C14 C15 C16 3.7(17) . . . . ?
C19 C14 C20 N2 177.9(13) . . . . ?
C20 N2 C23 C22A -145(3) . . . . ?
C20 N2 C23 C24 93.8(17) . . . . ?
C20 N2 C23A C22 -151.1(18) . . . . ?
C20 N2 C23A C24A 83(2) . . . . ?
C20 C14 C15 O5 -2.0(19) . . . . ?
C20 C14 C15 C16 178.9(11) . . . . ?
C20 C14 C19 C18 -179.2(13) . . . . ?
C21 O4 C16 C15 168.4(11) . . . . ?
C21 O4 C16 C17 -10.1(19) . . . . ?
C22A C23 C24 C25 71(3) . . . . ?
C23 N2 C20 C14 164.3(16) . . . . ?
C23 C24 C25 S2 171.3(15) . . . . ?
C26 S2 C25 C24 142.9(14) . . . . ?
C22 C23A C24A C25A 60(3) . . . . ?
C23A N2 C20 C14 -169.3(17) . . . . ?
C23A C24A C25A S2A 70(3) . . . . ?
C26A S2A C25A C24A -174(3) . . . . ?
Cu3 O8 C28 C27 9.1(16) . . . . ?
Cu3 O8 C28 C29 -172.4(7) . . . . ?
Cu3 O9 C35 C36 -39.5(11) . . . . ?
Cu3 O12 C48 C49 171.8(7) 2_655 . . . ?
Cu3 N3 C33 C27 -6.2(17) . . . . ?
Cu3 N3 C36 C35 -32.9(10) . . . . ?
Cu3 N3 C36 C37 -163.0(7) . . . . ?
Cu4 O9 C35 C36 179.0(7) . . . . ?
Cu4 O11 C41 C40 3.6(15) . . . . ?
Cu4 O11 C41 C42 -176.5(8) . . . . ?
Cu4 O12 C48 C49 48.7(11) . . . . ?
Cu4 N4 C46 C40 3.2(16) . . . . ?
Cu4 N4 C49 C48 21.0(11) . . . . ?
Cu4 N4 C49 C50 -102.9(9) . . . . ?
O7 C29 C30 C31 -177.5(14) . . . . ?
O8 C28 C29 O7 -4.2(15) . . . . ?
O8 C28 C29 C30 177.7(12) . . . . ?
O9 Cu4 O11 C41 -175.6(8) . . . . ?
O9 C35 C36 N3 46.6(12) . . . . ?
O9 C35 C36 C37 177.7(9) . . . . ?
O10 C42 C43 C44 177.6(14) . . . . ?
O11 C41 C42 O10 1.9(18) . . . . ?
O11 C41 C42 C43 175.2(12) . . . . ?
O12 Cu3 O8 C28 155.2(9) 2_655 . . . ?
O12 C48 C49 N4 -44.7(12) . . . . ?
O12 C48 C49 C50 74.6(12) . . . . ?
N3 Cu3 O8 C28 -14.8(9) . . . . ?
N3 C36 C37 C38 -167.9(8) . . . . ?
N3 C36 C37 C38A 174.6(8) . . . . ?
N4 Cu4 O11 C41 -5.8(9) . . . . ?
N4 C49 C50 C51 -171.6(12) . . . . ?
N4 C49 C50 C51A -73(3) . . . . ?
C27 C28 C29 O7 174.4(11) . . . . ?
C27 C28 C29 C30 -3.7(18) . . . . ?
C28 C27 C32 C31 -1(2) . . . . ?
C28 C27 C33 N3 -4.6(19) . . . . ?
C28 C29 C30 C31 0(2) . . . . ?
C29 C30 C31 C32 3(3) . . . . ?
C30 C31 C32 C27 -2(3) . . . . ?
C32 C27 C28 O8 -177.5(11) . . . . ?
C32 C27 C28 C29 4.0(17) . . . . ?
C32 C27 C33 N3 176.1(12) . . . . ?
C33 N3 C36 C35 145.2(11) . . . . ?
C33 N3 C36 C37 15.2(15) . . . . ?
C33 C27 C28 O8 3.2(18) . . . . ?
C33 C27 C28 C29 -175.3(11) . . . . ?
C33 C27 C32 C31 178.1(14) . . . . ?
C34 O7 C29 C28 -164.4(11) . . . . ?
C34 O7 C29 C30 13.6(19) . . . . ?
C35 C36 C37 C38 66.9(13) . . . . ?
C35 C36 C37 C38A 49.4(13) . . . . ?
C36 N3 C33 C27 175.9(10) . . . . ?
C36 C37 C38 S3 67.7(13) . . . . ?
C36 C37 C38A S3A 73.7(11) . . . . ?
C40 C41 C42 O10 -178.2(11) . . . . ?
C40 C41 C42 C43 -5.0(18) . . . . ?
C41 C40 C45 C44 2(2) . . . . ?
C41 C40 C46 N4 -7.4(18) . . . . ?
C41 C42 C43 C44 4(2) . . . . ?
C42 C43 C44 C45 0(2) . . . . ?
C43 C44 C45 C40 -3(2) . . . . ?
C45 C40 C41 O11 -178.2(10) . . . . ?
C45 C40 C41 C42 2.0(16) . . . . ?
C45 C40 C46 N4 174.5(11) . . . . ?
C46 N4 C49 C48 -157.5(10) . . . . ?
C46 N4 C49 C50 78.6(13) . . . . ?
C46 C40 C41 O11 3.7(18) . . . . ?
C46 C40 C41 C42 -176.1(11) . . . . ?
C46 C40 C45 C44 -179.9(13) . . . . ?
C47 O10 C42 C41 -69.2(18) . . . . ?
C47 O10 C42 C43 117.4(15) . . . . ?
C48 C49 C50 C51 70.6(16) . . . . ?
C48 C49 C50 C51A 169(3) . . . . ?
C49 N4 C46 C40 -178.5(10) . . . . ?
C49 C50 C51 S4 152.3(10) . . . . ?
C49 C50 C51A S4A -81(5) . . . . ?
C39 S3 C38 C37 -162.1(14) . . . . ?
C52 S4 C51 C50 170.3(16) . . . . ?
C39A S3A C38A C37 -165.0(12) . . . . ?
C52A S4A C51A C50 -73(6) . . . . ?
